data_4107228
loop_
_publ_author_name
'Natalia B. Shustova'
'Brian D. McCarthy'
'Mircea Dinc\(a'

_publ_section_title
;
 Turn-On Fluorescence in Tetraphenylethylene-Based Metal-Organic
 Frameworks: An Alternative to Aggregation-Induced Emission
;
_journal_name_full 'Journal of the American Chemical Society'
_journal_page_first 20126
_journal_page_last 20129
_journal_paper_doi 10.1021/ja209327q
_journal_volume 133
_journal_year 2011
_chemical_formula_moiety 'C36 H33.2 N0.8 O11, C5 H11 N O, C5 H11 N O'
_chemical_formula_sum 'C46 H55.2 Cd2 N2.8 O13'
_chemical_formula_weight 1080.16
_chemical_name_systematic
; 
 ? 
;
_space_group_IT_number 14
_symmetry_cell_setting monoclinic
_symmetry_space_group_name_Hall '-P 2ybc'
_symmetry_space_group_name_H-M 'P 1 21/c 1'
_atom_sites_solution_hydrogens geom
_atom_sites_solution_primary direct
_atom_sites_solution_secondary difmap
_audit_creation_method SHELXL-97
_cell_angle_alpha 90.00
_cell_angle_beta 96.280(3)
_cell_angle_gamma 90.00
_cell_formula_units_Z 4
_cell_length_a 11.4917(18)
_cell_length_b 18.524(3)
_cell_length_c 25.727(4)
_cell_measurement_reflns_used 9805
_cell_measurement_temperature 100(2)
_cell_measurement_theta_max 30.55
_cell_measurement_theta_min 2.99
_cell_volume 5443.7(15)
_computing_cell_refinement 'SAINT 7.46A (Bruker-AXS, 2010)'
_computing_data_collection 'APEX2 v2010.7.0 (Bruker-AXS, 2010)'
_computing_data_reduction 'SAINT 7.46A (Bruker-AXS, 2010)'
_computing_structure_refinement 'SHELXL-97 (Sheldrick, 2008)'
_computing_structure_solution 'SHELXS-97 (Sheldrick, 2008)'
_diffrn_ambient_temperature 100(1)
_diffrn_detector_area_resol_mean 8.3
_diffrn_measured_fraction_theta_full 1.000
_diffrn_measured_fraction_theta_max 1.000
_diffrn_measurement_device_type 'Bruker Smart APEX2 CCD'
_diffrn_measurement_method '\f and \w scans'
_diffrn_radiation_monochromator 'Icoatech ImuS multilayer optics'
_diffrn_radiation_source 'ImuS micro-focus sealed tube'
_diffrn_radiation_type MoK\a
_diffrn_radiation_wavelength 0.71073
_diffrn_reflns_av_R_equivalents 0.0342
_diffrn_reflns_av_sigmaI/netI 0.0164
_diffrn_reflns_limit_h_max 13
_diffrn_reflns_limit_h_min -13
_diffrn_reflns_limit_k_max 22
_diffrn_reflns_limit_k_min -22
_diffrn_reflns_limit_l_max 30
_diffrn_reflns_limit_l_min -30
_diffrn_reflns_number 90829
_diffrn_reflns_theta_full 25.35
_diffrn_reflns_theta_max 25.35
_diffrn_reflns_theta_min 1.59
_exptl_absorpt_coefficient_mu 0.836
_exptl_absorpt_correction_T_max 0.9594
_exptl_absorpt_correction_T_min 0.8848
_exptl_absorpt_correction_type multi-scan
_exptl_absorpt_process_details 'SADABS (Sheldrick, 2009)'
_exptl_crystal_colour yellow
_exptl_crystal_density_diffrn 1.283
_exptl_crystal_description plate
_exptl_crystal_F_000 2090
_exptl_crystal_size_max 0.15
_exptl_crystal_size_mid 0.07
_exptl_crystal_size_min 0.05
_refine_diff_density_max 1.658
_refine_diff_density_min -1.157
_refine_diff_density_rms 0.148
_refine_ls_extinction_method none
_refine_ls_goodness_of_fit_ref 1.128
_refine_ls_hydrogen_treatment constr
_refine_ls_matrix_type full
_refine_ls_number_parameters 628
_refine_ls_number_reflns 9963
_refine_ls_number_restraints 215
_refine_ls_restrained_S_all 1.140
_refine_ls_R_factor_all 0.0492
_refine_ls_R_factor_gt 0.0429
_refine_ls_shift/su_max 0.000
_refine_ls_shift/su_mean 0.000
_refine_ls_structure_factor_coef Fsqd
_refine_ls_weighting_details 'calc w=1/[\s^2^(Fo^2^)+(0.0698P)^2^+19.7753P] where P=(Fo^2^+2Fc^2^)/3'
_refine_ls_weighting_scheme calc
_refine_ls_wR_factor_gt 0.1336
_refine_ls_wR_factor_ref 0.1404
_reflns_number_gt 8838
_reflns_number_total 9963
_reflns_threshold_expression >2sigma(I)
_cod_data_source_file ja209327q_si_004.cif
_cod_data_source_block c
_cod_original_formula_sum 'C46 H55.2 Cd2 N2.80 O13'
_cod_database_code 4107228

loop_
_symmetry_equiv_pos_as_xyz
'x, y, z'
'-x, y+1/2, -z+1/2'
'-x, -y, -z'
'x, -y-1/2, z-1/2'

loop_
_atom_site_label
_atom_site_type_symbol
_atom_site_fract_x
_atom_site_fract_y
_atom_site_fract_z
_atom_site_U_iso_or_equiv
_atom_site_adp_type
_atom_site_occupancy
_atom_site_symmetry_multiplicity
_atom_site_calc_flag
_atom_site_refinement_flags
_atom_site_disorder_assembly
_atom_site_disorder_group
C1 C 0.4634(4) 0.7113(2) 0.19187(16) 0.0243(9) Uani 1 1 d U . .
C2 C 0.5755(4) 0.7313(3) 0.18992(16) 0.0248(9) Uani 1 1 d U . .
C3 C 0.6468(4) 0.7668(3) 0.23472(16) 0.0247(9) Uani 1 1 d U . .
C4 C 0.6110(5) 0.8307(3) 0.2550(3) 0.0579(19) Uani 1 1 d U . .
H4 H 0.5396 0.8522 0.2405 0.069 Uiso 1 1 calc R . .
C5 C 0.6773(6) 0.8639(3) 0.2959(3) 0.066(2) Uani 1 1 d U . .
H5 H 0.6512 0.9082 0.3092 0.079 Uiso 1 1 calc R . .
C6 C 0.7808(4) 0.8339(2) 0.31772(16) 0.0254(9) Uani 1 1 d U . .
C7 C 0.8182(4) 0.7707(3) 0.29734(19) 0.0343(11) Uani 1 1 d U . .
H7 H 0.8893 0.7491 0.3121 0.041 Uiso 1 1 calc R . .
C8 C 0.7530(4) 0.7382(3) 0.2556(2) 0.0360(11) Uani 1 1 d U . .
H8 H 0.7815 0.6955 0.2409 0.043 Uiso 1 1 calc R . .
C9 C 0.4051(4) 0.7132(3) 0.24092(16) 0.0250(9) Uani 1 1 d U . .
C10 C 0.4541(4) 0.6778(3) 0.28546(19) 0.0407(12) Uani 1 1 d U . .
H10 H 0.5274 0.6541 0.2856 0.049 Uiso 1 1 calc R . .
C11 C 0.3954(4) 0.6769(4) 0.3301(2) 0.0489(15) Uani 1 1 d U . .
H11 H 0.4298 0.6525 0.3605 0.059 Uiso 1 1 calc R . .
C12 C 0.2886(4) 0.7105(3) 0.33126(18) 0.0342(11) Uani 1 1 d U . .
C13 C 0.2409(4) 0.7465(3) 0.28698(19) 0.0327(10) Uani 1 1 d U . .
H13 H 0.1684 0.7710 0.2872 0.039 Uiso 1 1 calc R . .
C14 C 0.2981(4) 0.7471(3) 0.24227(19) 0.0331(11) Uani 1 1 d U . .
H14 H 0.2631 0.7712 0.2119 0.040 Uiso 1 1 calc R . .
C15 C 0.3870(3) 0.6845(2) 0.14526(16) 0.0231(8) Uani 1 1 d U . .
C16 C 0.3282(4) 0.6197(3) 0.14800(16) 0.0262(9) Uani 1 1 d U . .
H16 H 0.3388 0.5922 0.1794 0.031 Uiso 1 1 calc R . .
C17 C 0.2541(4) 0.5939(3) 0.10597(16) 0.0252(9) Uani 1 1 d U . .
H17 H 0.2159 0.5488 0.1085 0.030 Uiso 1 1 calc R . .
C18 C 0.2358(3) 0.6340(2) 0.06020(16) 0.0220(8) Uani 1 1 d U . .
C19 C 0.2941(4) 0.6995(3) 0.05682(18) 0.0316(10) Uani 1 1 d U . .
H19 H 0.2818 0.7274 0.0257 0.038 Uiso 1 1 calc R . .
C20 C 0.3704(4) 0.7242(3) 0.09886(18) 0.0319(10) Uani 1 1 d U . .
H20 H 0.4114 0.7683 0.0960 0.038 Uiso 1 1 calc R . .
C21 C 0.6396(3) 0.7187(3) 0.14348(16) 0.0238(9) Uani 1 1 d U . .
C22 C 0.7027(4) 0.7740(3) 0.12308(19) 0.0330(10) Uani 1 1 d U . .
H22 H 0.7017 0.8210 0.1379 0.040 Uiso 1 1 calc R . .
C23 C 0.7671(4) 0.7614(3) 0.08141(19) 0.0327(10) Uani 1 1 d U . .
H23 H 0.8083 0.8000 0.0674 0.039 Uiso 1 1 calc R . .
C24 C 0.2285(4) 0.3065(2) -0.06026(16) 0.0245(9) Uani 1 1 d U . .
C25 C 0.7079(4) 0.6375(2) 0.08016(16) 0.0244(9) Uani 1 1 d U . .
H25 H 0.7094 0.5905 0.0654 0.029 Uiso 1 1 calc R . .
C26 C 0.6427(4) 0.6505(2) 0.12125(16) 0.0245(9) Uani 1 1 d U . .
H26 H 0.5993 0.6123 0.1345 0.029 Uiso 1 1 calc R . .
C27 C 0.1507(3) 0.6078(2) 0.01634(15) 0.0216(8) Uani 1 1 d U . .
C28 C 0.2253(5) 0.7087(4) 0.3796(2) 0.0431(13) Uani 1 1 d U . .
C29 C 0.8483(4) 0.8697(2) 0.36323(16) 0.0237(9) Uani 1 1 d U . .
C30 C 0.1527(4) 0.3216(3) -0.01758(16) 0.0256(9) Uani 1 1 d U . .
C31 C -0.080(4) 0.1268(13) -0.0244(11) 0.314(18) Uani 0.80 1 d PU . .
C32 C -0.083(3) 0.1293(14) -0.1197(9) 0.238(10) Uani 0.80 1 d PDU . .
C33 C -0.221(3) 0.106(3) -0.1306(19) 0.39(2) Uani 0.80 1 d PDU . .
C34 C 0.073(3) 0.0151(17) -0.0726(14) 0.272(13) Uani 0.80 1 d PDU . .
C35 C 0.177(3) 0.026(2) -0.1004(17) 0.312(16) Uani 0.80 1 d PDU . .
C36 C 0.2014(11) 0.1340(8) 0.0743(6) 0.154(6) Uani 1 1 d U . .
C37 C 0.3006(14) 0.137(2) 0.1108(12) 0.329(18) Uani 1 1 d U . .
C38 C 0.0139(5) 0.1008(3) 0.2088(2) 0.0469(13) Uani 1 1 d U . .
H38 H -0.0493 0.1323 0.1976 0.056 Uiso 1 1 calc R . .
C39 C -0.0551(5) 0.1048(4) 0.2948(2) 0.0494(14) Uani 1 1 d U . .
H39A H -0.0702 0.0651 0.3190 0.059 Uiso 1 1 calc R . .
H39B H -0.1305 0.1181 0.2748 0.059 Uiso 1 1 calc R . .
C40 C -0.0079(6) 0.1685(4) 0.3259(3) 0.0575(16) Uani 1 1 d U . .
H40A H 0.0677 0.1559 0.3452 0.086 Uiso 1 1 calc R . .
H40B H -0.0629 0.1823 0.3507 0.086 Uiso 1 1 calc R . .
H40C H 0.0024 0.2089 0.3023 0.086 Uiso 1 1 calc R . .
C41 C 0.1211(6) 0.0320(4) 0.2785(2) 0.0532(15) Uani 1 1 d U . .
H41A H 0.1493 0.0462 0.3148 0.064 Uiso 1 1 calc R . .
H41B H 0.1868 0.0378 0.2570 0.064 Uiso 1 1 calc R . .
C42 C 0.0841(8) -0.0470(4) 0.2778(3) 0.074(2) Uani 1 1 d U . .
H42A H 0.0149 -0.0524 0.2967 0.110 Uiso 1 1 calc R . .
H42B H 0.1482 -0.0764 0.2949 0.110 Uiso 1 1 calc R . .
H42C H 0.0654 -0.0631 0.2416 0.110 Uiso 1 1 calc R . .
C43 C 0.3299(5) 0.9053(3) 0.4050(2) 0.0464(13) Uani 1 1 d U . .
C44 C 0.4968(9) 0.9586(7) 0.3659(4) 0.047(3) Uani 0.50 1 d PDU A 1
C45 C 0.4494(10) 0.9701(7) 0.3107(4) 0.051(3) Uani 0.50 1 d PDU A 1
C46 C 0.5238(12) 0.9586(8) 0.4369(6) 0.068(4) Uani 0.50 1 d PDU A -2
C47 C 0.5247(14) 0.9991(10) 0.4859(5) 0.069(4) Uani 0.50 1 d PDU A -2
C48 C 0.4941(10) 0.8285(7) 0.3994(5) 0.050(2) Uani 0.50 1 d PDU . .
C49 C 0.4844(13) 0.8262(8) 0.4564(5) 0.069(4) Uani 0.50 1 d PDU A 3
C50 C 0.5895(8) 0.8099(9) 0.4363(4) 0.142(6) Uani 1 1 d DU A .
Cd1 Cd 0.03830(2) 0.437333(16) 0.053664(10) 0.01940(10) Uani 1 1 d U . .
Cd2 Cd -0.02417(3) 0.249577(17) 0.058283(12) 0.02545(11) Uani 1 1 d U . .
N1 N 0.0259(4) 0.0795(3) 0.25857(18) 0.0454(11) Uani 1 1 d U . .
N2 N 0.4348(8) 0.8980(5) 0.3899(4) 0.0393(17) Uani 0.50 1 d PU A .
N3 N -0.025(2) 0.0828(11) -0.0654(9) 0.255(9) Uani 0.80 1 d PDU . .
N2A N 0.4463(9) 0.8939(5) 0.4317(4) 0.0452(19) Uani 0.50 1 d PU A 3
O1 O 0.1047(3) 0.54629(17) 0.01959(11) 0.0245(6) Uani 1 1 d U . .
O2 O 0.1238(2) 0.64754(17) -0.02319(11) 0.0248(6) Uani 1 1 d U . .
O3 O 0.1334(3) 0.38772(18) -0.00880(12) 0.0297(7) Uani 1 1 d U . .
O4 O 0.1140(3) 0.2695(2) 0.00529(14) 0.0392(8) Uani 1 1 d U . .
O5 O 0.2758(5) 0.6869(7) 0.4205(2) 0.163(5) Uani 1 1 d U . .
O6 O -0.1265(4) 0.2327(2) 0.12418(16) 0.0514(10) Uani 1 1 d U . .
O7 O 0.9389(3) 0.83982(17) 0.38560(11) 0.0279(7) Uani 1 1 d U . .
O8 O 0.1859(3) 0.42922(19) 0.12143(15) 0.0429(9) Uani 1 1 d U . .
O9 O -0.0767(3) 0.51500(18) 0.09225(12) 0.0312(7) Uani 1 1 d U . .
O10 O 0.0982(4) 0.1580(2) 0.09024(16) 0.0543(11) Uani 1 1 d U . .
O11 O -0.1128(7) 0.1729(3) 0.0001(3) 0.127(3) Uani 1 1 d U . .
O12 O 0.0788(4) 0.0825(2) 0.17644(17) 0.0593(12) Uani 1 1 d U . .
O13 O 0.2844(4) 0.9633(2) 0.39244(17) 0.0501(10) Uani 1 1 d U A .

loop_
_atom_site_aniso_label
_atom_site_aniso_U_11
_atom_site_aniso_U_22
_atom_site_aniso_U_33
_atom_site_aniso_U_23
_atom_site_aniso_U_13
_atom_site_aniso_U_12
C1 0.0183(19) 0.036(2) 0.0183(19) -0.0047(17) -0.0006(15) -0.0037(17)
C2 0.019(2) 0.036(2) 0.018(2) -0.0042(17) -0.0009(15) -0.0022(18)
C3 0.020(2) 0.038(2) 0.0159(19) -0.0058(17) 0.0020(16) -0.0039(18)
C4 0.046(3) 0.054(3) 0.063(4) -0.029(3) -0.038(3) 0.022(3)
C5 0.065(4) 0.046(3) 0.075(4) -0.035(3) -0.048(3) 0.028(3)
C6 0.023(2) 0.032(2) 0.021(2) -0.0037(17) -0.0040(16) 0.0000(17)
C7 0.022(2) 0.048(3) 0.030(2) -0.014(2) -0.0071(18) 0.008(2)
C8 0.025(2) 0.047(3) 0.034(3) -0.019(2) -0.0049(19) 0.007(2)
C9 0.0174(19) 0.038(2) 0.0199(19) -0.0075(17) 0.0015(15) -0.0052(17)
C10 0.022(2) 0.072(4) 0.028(2) 0.009(2) 0.0055(18) 0.009(2)
C11 0.028(3) 0.093(5) 0.026(2) 0.017(3) 0.007(2) 0.010(3)
C12 0.026(2) 0.052(3) 0.025(2) -0.004(2) 0.0062(18) -0.005(2)
C13 0.027(2) 0.042(3) 0.031(2) -0.0033(19) 0.0095(19) 0.0047(19)
C14 0.027(2) 0.047(3) 0.025(2) 0.002(2) 0.0029(19) 0.006(2)
C15 0.0158(19) 0.036(2) 0.0178(19) -0.0047(17) 0.0012(15) -0.0028(16)
C16 0.024(2) 0.036(2) 0.0176(19) 0.0011(17) -0.0011(16) -0.0048(18)
C17 0.022(2) 0.033(2) 0.020(2) 0.0008(17) -0.0005(16) -0.0043(18)
C18 0.0159(19) 0.032(2) 0.0179(19) -0.0008(16) 0.0023(15) -0.0039(16)
C19 0.028(2) 0.042(3) 0.022(2) 0.0058(19) -0.0058(18) -0.011(2)
C20 0.027(2) 0.040(3) 0.027(2) 0.0032(19) -0.0049(18) -0.013(2)
C21 0.0164(19) 0.038(2) 0.0162(19) -0.0054(17) 0.0002(15) -0.0044(17)
C22 0.034(3) 0.036(2) 0.031(2) -0.009(2) 0.009(2) -0.010(2)
C23 0.034(3) 0.038(3) 0.028(2) -0.0014(19) 0.011(2) -0.011(2)
C24 0.019(2) 0.037(2) 0.0171(19) 0.0007(17) 0.0013(15) -0.0018(17)
C25 0.019(2) 0.033(2) 0.020(2) -0.0026(17) 0.0008(16) 0.0001(17)
C26 0.0185(19) 0.033(2) 0.022(2) -0.0011(17) 0.0017(16) -0.0045(17)
C27 0.0158(19) 0.032(2) 0.0170(19) -0.0026(16) 0.0038(15) -0.0021(16)
C28 0.033(3) 0.069(4) 0.029(2) -0.002(2) 0.010(2) -0.006(3)
C29 0.019(2) 0.033(2) 0.0174(19) -0.0035(17) -0.0029(15) -0.0005(17)
C30 0.019(2) 0.039(2) 0.018(2) 0.0024(18) 0.0028(16) 0.0016(18)
C31 0.63(5) 0.135(16) 0.199(16) -0.120(14) 0.13(3) -0.10(2)
C32 0.31(2) 0.220(19) 0.168(13) -0.125(13) -0.047(16) 0.021(16)
C33 0.34(2) 0.40(3) 0.45(3) -0.01(3) 0.05(2) -0.02(2)
C34 0.34(2) 0.21(2) 0.28(3) 0.005(18) 0.053(19) -0.003(16)
C35 0.26(2) 0.28(3) 0.39(3) 0.02(2) 0.03(2) -0.05(2)
C36 0.109(8) 0.194(13) 0.173(12) 0.105(11) 0.081(8) 0.092(9)
C37 0.067(8) 0.55(5) 0.37(3) 0.10(3) 0.020(12) 0.024(18)
C38 0.050(3) 0.052(3) 0.039(3) 0.009(2) 0.003(2) 0.003(3)
C39 0.040(3) 0.068(4) 0.041(3) 0.006(3) 0.006(2) 0.000(3)
C40 0.047(3) 0.079(5) 0.047(3) -0.001(3) 0.004(3) 0.000(3)
C41 0.052(3) 0.066(4) 0.042(3) 0.018(3) 0.008(3) 0.008(3)
C42 0.102(6) 0.064(4) 0.054(4) 0.007(3) 0.004(4) 0.008(4)
C43 0.040(3) 0.051(3) 0.050(3) -0.011(3) 0.015(2) 0.000(2)
C44 0.026(5) 0.057(6) 0.058(6) 0.016(5) 0.006(4) 0.005(5)
C45 0.038(6) 0.062(8) 0.055(6) 0.011(6) 0.014(5) 0.011(6)
C46 0.042(6) 0.059(7) 0.099(10) -0.019(7) -0.009(7) -0.003(6)
C47 0.061(11) 0.074(9) 0.067(11) -0.006(8) -0.018(7) 0.000(8)
C48 0.047(6) 0.048(5) 0.054(6) 0.002(5) 0.003(5) 0.012(4)
C49 0.095(9) 0.062(8) 0.050(6) 0.009(6) 0.009(6) 0.026(7)
C50 0.062(5) 0.234(14) 0.129(9) 0.097(10) 0.006(5) 0.053(7)
Cd1 0.01618(16) 0.02843(18) 0.01286(16) 0.00142(11) -0.00170(11) -0.00023(11)
Cd2 0.02463(18) 0.0323(2) 0.02060(18) 0.00278(12) 0.00795(13) -0.00317(12)
N1 0.042(3) 0.058(3) 0.037(2) 0.011(2) 0.0063(19) -0.001(2)
N2 0.035(4) 0.041(4) 0.043(4) -0.002(3) 0.003(3) 0.005(3)
N3 0.43(3) 0.142(15) 0.206(15) -0.049(12) 0.073(16) -0.004(16)
N2A 0.049(5) 0.052(5) 0.035(4) -0.004(4) 0.008(4) -0.006(4)
O1 0.0211(15) 0.0330(16) 0.0183(14) 0.0002(12) -0.0032(11) -0.0043(12)
O2 0.0195(14) 0.0381(17) 0.0158(14) 0.0037(12) -0.0018(11) -0.0035(13)
O3 0.0266(16) 0.0410(18) 0.0229(15) 0.0018(13) 0.0090(12) 0.0032(14)
O4 0.044(2) 0.043(2) 0.0349(19) 0.0066(16) 0.0224(16) 0.0032(16)
O5 0.052(3) 0.389(14) 0.051(3) 0.085(6) 0.026(3) 0.050(6)
O6 0.055(3) 0.061(3) 0.044(2) -0.0045(19) 0.0303(19) -0.022(2)
O7 0.0237(15) 0.0382(18) 0.0202(15) -0.0049(13) -0.0046(12) 0.0043(13)
O8 0.040(2) 0.038(2) 0.044(2) 0.0192(16) -0.0246(16) -0.0123(16)
O9 0.0341(17) 0.0387(18) 0.0218(15) -0.0011(13) 0.0070(13) 0.0065(14)
O10 0.065(3) 0.055(3) 0.047(2) 0.0183(19) 0.0248(19) 0.020(2)
O11 0.153(6) 0.065(4) 0.138(5) -0.040(4) -0.090(5) -0.001(4)
O12 0.081(3) 0.057(3) 0.042(2) 0.016(2) 0.017(2) 0.010(2)
O13 0.046(2) 0.052(2) 0.053(2) 0.0002(19) 0.0104(18) -0.0009(18)

loop_
_atom_type_symbol
_atom_type_description
_atom_type_scat_dispersion_real
_atom_type_scat_dispersion_imag
_atom_type_scat_source
C C 0.0033 0.0016 'International Tables Vol C Tables 4.2.6.8 and 6.1.1.4'
H H 0.0000 0.0000 'International Tables Vol C Tables 4.2.6.8 and 6.1.1.4'
O O 0.0106 0.0060 'International Tables Vol C Tables 4.2.6.8 and 6.1.1.4'
Cd Cd -0.8075 1.2024 'International Tables Vol C Tables 4.2.6.8 and 6.1.1.4'
N N 0.0061 0.0033 'International Tables Vol C Tables 4.2.6.8 and 6.1.1.4'

loop_
_geom_angle_atom_site_label_1
_geom_angle_atom_site_label_2
_geom_angle_atom_site_label_3
_geom_angle
_geom_angle_site_symmetry_1
_geom_angle_site_symmetry_3
C2 C1 C15 122.9(4) . .
C2 C1 C9 123.0(4) . .
C15 C1 C9 114.1(3) . .
C1 C2 C21 123.1(4) . .
C1 C2 C3 122.7(4) . .
C21 C2 C3 114.3(4) . .
C4 C3 C8 118.1(4) . .
C4 C3 C2 120.7(4) . .
C8 C3 C2 121.1(4) . .
C3 C4 C5 120.8(5) . .
C3 C4 H4 119.6 . .
C5 C4 H4 119.6 . .
C4 C5 C6 120.9(5) . .
C4 C5 H5 119.5 . .
C6 C5 H5 119.5 . .
C7 C6 C5 118.8(4) . .
C7 C6 C29 121.6(4) . .
C5 C6 C29 119.6(4) . .
C6 C7 C8 120.3(4) . .
C6 C7 H7 119.8 . .
C8 C7 H7 119.8 . .
C7 C8 C3 121.0(4) . .
C7 C8 H8 119.5 . .
C3 C8 H8 119.5 . .
C14 C9 C10 118.4(4) . .
C14 C9 C1 120.9(4) . .
C10 C9 C1 120.6(4) . .
C9 C10 C11 119.9(5) . .
C9 C10 H10 120.1 . .
C11 C10 H10 120.1 . .
C12 C11 C10 121.6(5) . .
C12 C11 H11 119.2 . .
C10 C11 H11 119.2 . .
C11 C12 C13 118.3(4) . .
C11 C12 C28 121.2(5) . .
C13 C12 C28 120.5(5) . .
C12 C13 C14 120.5(4) . .
C12 C13 H13 119.8 . .
C14 C13 H13 119.8 . .
C9 C14 C13 121.4(4) . .
C9 C14 H14 119.3 . .
C13 C14 H14 119.3 . .
C16 C15 C20 118.6(4) . .
C16 C15 C1 119.7(4) . .
C20 C15 C1 121.6(4) . .
C15 C16 C17 121.4(4) . .
C15 C16 H16 119.3 . .
C17 C16 H16 119.3 . .
C16 C17 C18 120.0(4) . .
C16 C17 H17 120.0 . .
C18 C17 H17 120.0 . .
C17 C18 C19 119.3(4) . .
C17 C18 C27 119.6(4) . .
C19 C18 C27 121.1(4) . .
C18 C19 C20 120.2(4) . .
C18 C19 H19 119.9 . .
C20 C19 H19 119.9 . .
C19 C20 C15 120.4(4) . .
C19 C20 H20 119.8 . .
C15 C20 H20 119.8 . .
C26 C21 C22 118.5(4) . .
C26 C21 C2 120.7(4) . .
C22 C21 C2 120.7(4) . .
C23 C22 C21 120.8(4) . .
C23 C22 H22 119.6 . .
C21 C22 H22 119.6 . .
C24 C23 C22 120.4(4) 3_665 .
C24 C23 H23 119.8 3_665 .
C22 C23 H23 119.8 . .
C23 C24 C25 119.4(4) 3_665 3_665
C23 C24 C30 120.6(4) 3_665 .
C25 C24 C30 119.9(4) 3_665 .
C26 C25 C24 120.0(4) . 3_665
C26 C25 H25 120.0 . .
C24 C25 H25 120.0 3_665 .
C25 C26 C21 120.9(4) . .
C25 C26 H26 119.5 . .
C21 C26 H26 119.5 . .
O1 C27 O2 120.7(4) . .
O1 C27 C18 119.2(4) . .
O2 C27 C18 120.1(4) . .
O5 C28 O6 123.1(5) . 2
O5 C28 C12 119.6(5) . .
O6 C28 C12 117.2(5) 2 .
O8 C29 O7 121.1(4) 2_655 .
O8 C29 C6 119.2(4) 2_655 .
O7 C29 C6 119.7(4) . .
O8 C29 Cd1 58.6(2) 2_655 2_655
O7 C29 Cd1 62.5(2) . 2_655
C6 C29 Cd1 177.5(3) . 2_655
O4 C30 O3 126.0(4) . .
O4 C30 C24 118.1(4) . .
O3 C30 C24 115.9(4) . .
O11 C31 N3 164(3) . .
C33 C32 N3 107(2) . .
C35 C34 N3 122(3) . .
O10 C36 C37 117.0(18) . .
O12 C38 N1 124.3(6) . .
O12 C38 H38 117.8 . .
N1 C38 H38 117.8 . .
N1 C39 C40 112.1(5) . .
N1 C39 H39A 109.2 . .
C40 C39 H39A 109.2 . .
N1 C39 H39B 109.2 . .
C40 C39 H39B 109.2 . .
H39A C39 H39B 107.9 . .
C39 C40 H40A 109.5 . .
C39 C40 H40B 109.5 . .
H40A C40 H40B 109.5 . .
C39 C40 H40C 109.5 . .
H40A C40 H40C 109.5 . .
H40B C40 H40C 109.5 . .
N1 C41 C42 112.3(6) . .
N1 C41 H41A 109.1 . .
C42 C41 H41A 109.1 . .
N1 C41 H41B 109.1 . .
C42 C41 H41B 109.1 . .
H41A C41 H41B 107.9 . .
C41 C42 H42A 109.5 . .
C41 C42 H42B 109.5 . .
H42A C42 H42B 109.5 . .
C41 C42 H42C 109.5 . .
H42A C42 H42C 109.5 . .
H42B C42 H42C 109.5 . .
O13 C43 N2 113.1(7) . .
O13 C43 N2A 126.7(6) . .
N2 C43 N2A 45.3(5) . .
C45 C44 N2 111.2(10) . .
C47 C46 N2 144.5(12) . .
C50 C48 N2 129.7(12) . .
C50 C48 C49 57.7(7) . .
N2 C48 C49 96.0(10) . .
C50 C48 N2A 96.9(10) . .
N2 C48 N2A 40.6(6) . .
C49 C48 N2A 56.0(8) . .
C50 C49 N2A 104.8(11) . .
C50 C49 C48 58.6(7) . .
N2A C49 C48 66.1(8) . .
C49 C50 C48 63.8(8) . .
O3 Cd1 O9 159.03(12) . .
O3 Cd1 O8 98.06(14) . .
O9 Cd1 O8 97.30(14) . .
O3 Cd1 O1 83.19(11) . .
O9 Cd1 O1 81.20(11) . .
O8 Cd1 O1 95.50(11) . .
O3 Cd1 O1 80.37(11) . 3_565
O9 Cd1 O1 83.11(11) . 3_565
O8 Cd1 O1 175.03(11) . 3_565
O1 Cd1 O1 79.64(11) . 3_565
O3 Cd1 O7 97.60(11) . 2_645
O9 Cd1 O7 102.85(11) . 2_645
O8 Cd1 O7 55.58(11) . 2_645
O1 Cd1 O7 151.00(10) . 2_645
O1 Cd1 O7 129.21(10) 3_565 2_645
O3 Cd1 O2 85.52(11) . 3_565
O9 Cd1 O2 94.98(11) . 3_565
O8 Cd1 O2 131.26(11) . 3_565
O1 Cd1 O2 133.01(10) . 3_565
O1 Cd1 O2 53.50(10) 3_565 3_565
O7 Cd1 O2 75.72(10) 2_645 3_565
O3 Cd1 C29 98.49(12) . 2_645
O9 Cd1 C29 101.74(12) . 2_645
O8 Cd1 C29 27.60(13) . 2_645
O1 Cd1 C29 123.05(12) . 2_645
O1 Cd1 C29 157.15(12) 3_565 2_645
O7 Cd1 C29 27.98(12) 2_645 2_645
O2 Cd1 C29 103.67(11) 3_565 2_645
O6 Cd2 O11 100.7(3) . .
O6 Cd2 O4 166.97(16) . .
O11 Cd2 O4 89.9(3) . .
O6 Cd2 O10 88.68(16) . .
O11 Cd2 O10 89.2(2) . .
O4 Cd2 O10 83.82(13) . .
O6 Cd2 O7 81.31(13) . 2_645
O11 Cd2 O7 174.29(19) . 2_645
O4 Cd2 O7 88.90(12) . 2_645
O10 Cd2 O7 96.18(14) . 2_645
O6 Cd2 O2 97.64(14) . 3_565
O11 Cd2 O2 95.22(18) . 3_565
O4 Cd2 O2 88.88(12) . 3_565
O10 Cd2 O2 171.45(13) . 3_565
O7 Cd2 O2 79.18(10) 2_645 3_565
C38 N1 C41 120.8(5) . .
C38 N1 C39 120.8(5) . .
C41 N1 C39 118.4(5) . .
N2A N2 C43 74.2(8) . .
N2A N2 C48 76.5(9) . .
C43 N2 C48 117.8(9) . .
N2A N2 C44 117.1(10) . .
C43 N2 C44 122.5(8) . .
C48 N2 C44 119.6(9) . .
N2A N2 C46 52.9(8) . .
C43 N2 C46 101.7(7) . .
C48 N2 C46 102.1(8) . .
C44 N2 C46 64.2(8) . .
C31 N3 C34 143(3) . .
C31 N3 C32 98(2) . .
C34 N3 C32 119(2) . .
N2 N2A C43 60.5(7) . .
N2 N2A C49 120.0(11) . .
C43 N2A C49 123.5(10) . .
N2 N2A C48 62.9(8) . .
C43 N2A C48 102.4(7) . .
C49 N2A C48 58.0(8) . .
C27 O1 Cd1 162.0(3) . .
C27 O1 Cd1 95.2(2) . 3_565
Cd1 O1 Cd1 100.36(11) . 3_565
C27 O2 Cd2 147.7(3) . 3_565
C27 O2 Cd1 89.7(2) . 3_565
Cd2 O2 Cd1 94.29(10) 3_565 3_565
C30 O3 Cd1 129.3(3) . .
C30 O4 Cd2 137.3(3) . .
C28 O6 Cd2 124.5(4) 2_545 .
C29 O7 Cd2 149.3(3) . 2_655
C29 O7 Cd1 89.6(3) . 2_655
Cd2 O7 Cd1 97.34(11) 2_655 2_655
C29 O8 Cd1 93.8(3) 2_645 .
C36 O10 Cd2 130.4(5) . .
C31 O11 Cd2 134(2) . .

loop_
_geom_bond_atom_site_label_1
_geom_bond_atom_site_label_2
_geom_bond_distance
_geom_bond_site_symmetry_2
C1 C2 1.347(6) .
C1 C15 1.492(5) .
C1 C9 1.492(6) .
C2 C21 1.490(6) .
C2 C3 1.492(6) .
C3 C4 1.374(7) .
C3 C8 1.385(7) .
C4 C5 1.375(7) .
C4 H4 0.9500 .
C5 C6 1.377(7) .
C5 H5 0.9500 .
C6 C7 1.371(7) .
C6 C29 1.488(6) .
C7 C8 1.379(7) .
C7 H7 0.9500 .
C8 H8 0.9500 .
C9 C14 1.384(6) .
C9 C10 1.385(7) .
C10 C11 1.394(7) .
C10 H10 0.9500 .
C11 C12 1.380(7) .
C11 H11 0.9500 .
C12 C13 1.380(7) .
C12 C28 1.509(6) .
C13 C14 1.385(7) .
C13 H13 0.9500 .
C14 H14 0.9500 .
C15 C16 1.383(6) .
C15 C20 1.397(6) .
C16 C17 1.386(6) .
C16 H16 0.9500 .
C17 C18 1.389(6) .
C17 H17 0.9500 .
C18 C19 1.393(6) .
C18 C27 1.491(5) .
C19 C20 1.393(6) .
C19 H19 0.9500 .
C20 H20 0.9500 .
C21 C26 1.388(6) .
C21 C22 1.391(7) .
C22 C23 1.387(7) .
C22 H22 0.9500 .
C23 C24 1.374(7) 3_665
C23 H23 0.9500 .
C24 C23 1.374(7) 3_665
C24 C25 1.398(6) 3_665
C24 C30 1.501(6) .
C25 C26 1.382(6) .
C25 C24 1.398(6) 3_665
C25 H25 0.9500 .
C26 H26 0.9500 .
C27 O1 1.263(5) .
C27 O2 1.266(5) .
C28 O5 1.212(8) .
C28 O6 1.214(7) 2
C29 O8 1.248(6) 2_655
C29 O7 1.262(5) .
C29 Cd1 2.688(4) 2_655
C30 O4 1.237(6) .
C30 O3 1.270(6) .
C31 O11 1.15(2) .
C31 N3 1.53(3) .
C32 C33 1.64(3) .
C32 N3 1.71(3) .
C34 C35 1.47(3) .
C34 N3 1.71(3) .
C36 O10 1.370(10) .
C36 C37 1.40(3) .
C38 O12 1.224(7) .
C38 N1 1.334(7) .
C38 H38 0.9500 .
C39 N1 1.464(7) .
C39 C40 1.494(9) .
C39 H39A 0.9900 .
C39 H39B 0.9900 .
C40 H40A 0.9800 .
C40 H40B 0.9800 .
C40 H40C 0.9800 .
C41 N1 1.453(8) .
C41 C42 1.524(10) .
C41 H41A 0.9900 .
C41 H41B 0.9900 .
C42 H42A 0.9800 .
C42 H42B 0.9800 .
C42 H42C 0.9800 .
C43 O13 1.223(7) .
C43 N2 1.312(10) .
C43 N2A 1.451(12) .
C44 C45 1.481(13) .
C44 N2 1.499(14) .
C46 C47 1.465(14) .
C46 N2 1.870(15) .
C48 C50 1.412(12) .
C48 N2 1.465(14) .
C48 C49 1.484(18) .
C48 N2A 1.601(15) .
C49 C50 1.398(14) .
C49 N2A 1.451(17) .
Cd1 O3 2.237(3) .
Cd1 O9 2.256(3) .
Cd1 O8 2.300(3) .
Cd1 O1 2.360(3) .
Cd1 O1 2.380(3) 3_565
Cd1 O7 2.384(3) 2_645
Cd1 O2 2.497(3) 3_565
Cd1 C29 2.688(4) 2_645
Cd2 O6 2.189(4) .
Cd2 O11 2.229(5) .
Cd2 O4 2.234(3) .
Cd2 O10 2.297(4) .
Cd2 O7 2.351(3) 2_645
Cd2 O2 2.352(3) 3_565
N2 N2A 1.071(12) .
O1 Cd1 2.380(3) 3_565
O2 Cd2 2.352(3) 3_565
O2 Cd1 2.497(3) 3_565
O6 C28 1.214(7) 2_545
O7 Cd2 2.351(3) 2_655
O7 Cd1 2.384(3) 2_655
O8 C29 1.248(6) 2_645
